data_1532500
loop_
_publ_author_name
'Cui, Peng'
'Iluc, Vlad M.'

_publ_section_title
;
 Redox-induced umpolung of transition metal carbenes
;
_journal_issue 12
_journal_name_full 'Chem. Sci.'
_journal_page_first 7343
_journal_paper_doi 10.1039/C5SC02859K
_journal_volume 6
_journal_year 2015
_chemical_formula_sum 'C68 H72 B F24 I P3 Pd'
_chemical_formula_weight 1682.28
_chemical_name_systematic
; 
 ? 
;
_space_group_IT_number 4
_symmetry_cell_setting monoclinic
_symmetry_space_group_name_Hall 'P 2yb'
_symmetry_space_group_name_H-M 'P 1 21 1'
_atom_sites_solution_hydrogens geom
_atom_sites_solution_primary direct
_atom_sites_solution_secondary difmap
_audit_creation_method SHELXL-97
_audit_update_record
;
2015-07-31 deposited with the CCDC.
2015-09-25 downloaded from the CCDC.
;
_cell_angle_alpha 90.00
_cell_angle_beta 90.532(2)
_cell_angle_gamma 90.00
_cell_formula_units_Z 4
_cell_length_a 10.0901(7)
_cell_length_b 23.7955(17)
_cell_length_c 31.205(2)
_cell_measurement_temperature 120(2)
_cell_volume 7492.0(9)
_computing_structure_refinement 'SHELXL-97 (Sheldrick, 1997)'
_computing_structure_solution 'SHELXS-97 (Sheldrick, 1990)'
_diffrn_ambient_temperature 120(2)
_diffrn_measured_fraction_theta_full 1.000
_diffrn_measured_fraction_theta_max 1.000
_diffrn_measurement_device_type 'Bruker APEX-II'
_diffrn_radiation_monochromator graphite
_diffrn_radiation_source 'fine-focus sealed tube'
_diffrn_radiation_type MoK\a
_diffrn_radiation_wavelength 0.71073
_diffrn_reflns_av_R_equivalents 0.0348
_diffrn_reflns_av_sigmaI/netI 0.0288
_diffrn_reflns_limit_h_max 11
_diffrn_reflns_limit_h_min -11
_diffrn_reflns_limit_k_max 28
_diffrn_reflns_limit_k_min -26
_diffrn_reflns_limit_l_max 35
_diffrn_reflns_limit_l_min -37
_diffrn_reflns_number 134462
_diffrn_reflns_theta_full 25.00
_diffrn_reflns_theta_max 25.00
_diffrn_reflns_theta_min 0.65
_exptl_absorpt_coefficient_mu 0.822
_exptl_absorpt_correction_T_max 0.9106
_exptl_absorpt_correction_T_min 0.8668
_exptl_absorpt_correction_type multi-scan
_exptl_absorpt_process_details 'Bruker AXS area detector scaling and absorption correction'
_exptl_crystal_density_diffrn 1.491
_exptl_crystal_density_method 'not measured'
_exptl_crystal_description block
_exptl_crystal_F_000 3380
_exptl_crystal_size_max 0.12
_exptl_crystal_size_mid 0.10
_exptl_crystal_size_min 0.08
_refine_diff_density_max 2.325
_refine_diff_density_min -1.408
_refine_diff_density_rms 0.142
_refine_ls_abs_structure_details 'Flack H D (1983), Acta Cryst. A39, 876-881'
_refine_ls_abs_structure_Flack 0.347(17)
_refine_ls_extinction_method none
_refine_ls_goodness_of_fit_ref 1.019
_refine_ls_hydrogen_treatment constr
_refine_ls_matrix_type full
_refine_ls_number_parameters 1563
_refine_ls_number_reflns 25436
_refine_ls_number_restraints 1
_refine_ls_restrained_S_all 1.018
_refine_ls_R_factor_all 0.0658
_refine_ls_R_factor_gt 0.0632
_refine_ls_shift/su_max 0.002
_refine_ls_shift/su_mean 0.000
_refine_ls_structure_factor_coef Fsqd
_refine_ls_weighting_details 'calc w=1/[\s^2^(Fo^2^)+(0.0931P)^2^+46.0725P] where P=(Fo^2^+2Fc^2^)/3'
_refine_ls_weighting_scheme calc
_refine_ls_wR_factor_gt 0.1651
_refine_ls_wR_factor_ref 0.1675
_reflns_number_gt 24104
_reflns_number_total 25436
_reflns_threshold_expression >2sigma(I)
_cod_data_source_file c5sc02859k3.cif
_cod_data_source_block pc29
_cod_depositor_comments 'Adding full bibliography for 1532495--1532502.cif.'
_cod_original_sg_symbol_H-M P2(1)
_cod_database_code 1532500

loop_
_symmetry_equiv_pos_as_xyz
'x, y, z'
'-x, y+1/2, -z'

loop_
_atom_site_label
_atom_site_type_symbol
_atom_site_fract_x
_atom_site_fract_y
_atom_site_fract_z
_atom_site_U_iso_or_equiv
_atom_site_adp_type
_atom_site_occupancy
_atom_site_symmetry_multiplicity
_atom_site_calc_flag
_atom_site_refinement_flags
Pd Pd 0.50136(5) 0.54672(2) 0.774048(16) 0.01688(12) Uani 1 1 d .
F1 F -0.0776(11) 0.2811(4) 0.2619(2) 0.102(3) Uani 1 1 d .
B1 B 0.0748(8) 0.3330(3) 0.4526(3) 0.0179(16) Uani 1 1 d .
C C 0.2946(7) 0.5378(3) 0.7637(2) 0.0180(15) Uani 1 1 d .
I I 0.75789(5) 0.55439(3) 0.789346(19) 0.04112(16) Uani 1 1 d .
F9 F 0.3761(5) 0.5606(2) 0.47363(16) 0.0385(12) Uani 1 1 d .
F8 F 0.4161(6) 0.5079(2) 0.42037(16) 0.0427(13) Uani 1 1 d .
F7 F 0.2233(5) 0.5409(2) 0.4276(2) 0.0519(16) Uani 1 1 d .
F6 F 0.4509(9) 0.3632(3) 0.3399(2) 0.077(2) Uani 1 1 d .
F5 F 0.3276(9) 0.4218(3) 0.3065(3) 0.090(3) Uani 1 1 d .
F4 F 0.3733(9) 0.3479(3) 0.2786(2) 0.084(3) Uani 1 1 d .
F3 F -0.2154(11) 0.3256(4) 0.3026(3) 0.110(4) Uani 1 1 d .
P1 P 0.48522(18) 0.46738(8) 0.81371(6) 0.0210(4) Uani 1 1 d .
F11 F 0.4356(9) 0.3544(3) 0.5823(2) 0.077(2) Uani 1 1 d .
C11 C 0.2366(7) 0.4837(3) 0.7826(2) 0.0187(15) Uani 1 1 d .
P2 P 0.49601(17) 0.60997(8) 0.71715(5) 0.0178(4) Uani 1 1 d .
F12 F 0.2630(8) 0.3869(4) 0.60801(18) 0.082(3) Uani 1 1 d .
C21 C 0.2649(6) 0.5481(4) 0.7161(2) 0.0198(14) Uani 1 1 d .
P3 P 0.22002(19) 0.59646(8) 0.79439(6) 0.0213(4) Uani 1 1 d .
F13 F 0.4280(8) 0.4422(2) 0.59633(19) 0.065(2) Uani 1 1 d .
C13 C 0.1231(8) 0.5735(4) 0.8390(3) 0.0301(18) Uani 1 1 d .
H13A H 0.1113 0.6048 0.8590 0.045 Uiso 1 1 calc R
H13B H 0.1688 0.5425 0.8536 0.045 Uiso 1 1 calc R
H13C H 0.0362 0.5606 0.8287 0.045 Uiso 1 1 calc R
F14 F 0.0294(6) 0.1216(3) 0.57180(17) 0.0519(8) Uani 1 1 d .
C14 C 0.3357(9) 0.6430(4) 0.8196(3) 0.041(2) Uani 1 1 d .
H14A H 0.4030 0.6543 0.7988 0.061 Uiso 1 1 calc R
H14B H 0.3786 0.6238 0.8438 0.061 Uiso 1 1 calc R
H14C H 0.2890 0.6764 0.8299 0.061 Uiso 1 1 calc R
C15 C 0.1118(10) 0.6374(4) 0.7614(3) 0.042(2) Uani 1 1 d .
H15A H 0.1625 0.6544 0.7381 0.063 Uiso 1 1 calc R
H15B H 0.0712 0.6670 0.7787 0.063 Uiso 1 1 calc R
H15C H 0.0424 0.6132 0.7493 0.063 Uiso 1 1 calc R
F15 F -0.0096(6) 0.2052(3) 0.59252(18) 0.0519(8) Uani 1 1 d .
C200 C 0.0386(7) 0.2480(3) 0.5066(2) 0.0185(15) Uani 1 1 d .
H200 H -0.0291 0.2696 0.5196 0.022 Uiso 1 1 calc R
F16 F -0.1381(6) 0.1662(3) 0.54849(18) 0.0519(8) Uani 1 1 d .
C16 C 0.832(2) 0.3769(8) 0.1912(5) 0.1045(10) Uani 1 1 d .
H16 H 0.8207 0.3814 0.2212 0.125 Uiso 1 1 calc R
C017 C 0.2063(6) 0.2371(3) 0.4543(2) 0.0127(13) Uani 1 1 d .
H017 H 0.2557 0.2514 0.4309 0.015 Uiso 1 1 calc R
F17 F 0.4248(5) 0.1282(2) 0.47884(15) 0.0392(13) Uani 1 1 d .
C17 C 0.961(2) 0.3891(8) 0.1282(5) 0.1045(10) Uani 1 1 d .
H17 H 1.0412 0.4022 0.1161 0.125 Uiso 1 1 calc R
C018 C -0.3405(8) 0.3879(3) 0.4783(3) 0.0307(19) Uani 1 1 d .
H018 H -0.4293 0.4000 0.4822 0.037 Uiso 1 1 calc R
F18 F 0.2865(5) 0.10304(18) 0.43066(15) 0.0327(11) Uani 1 1 d .
C18 C 0.757(2) 0.3442(8) 0.1214(5) 0.1045(10) Uani 1 1 d .
H18 H 0.6900 0.3262 0.1046 0.125 Uiso 1 1 calc R
F19 F 0.4076(4) 0.17413(19) 0.41981(14) 0.0272(10) Uani 1 1 d .
C201 C 0.1657(7) 0.1619(3) 0.5044(2) 0.0174(14) Uani 1 1 d .
H201 H 0.1853 0.1255 0.5153 0.021 Uiso 1 1 calc R
C202 C -0.1860(8) 0.3161(3) 0.4585(2) 0.0228(16) Uani 1 1 d .
H202 H -0.1703 0.2783 0.4500 0.027 Uiso 1 1 calc R
C203 C -0.0774(7) 0.3521(3) 0.4634(3) 0.0224(9) Uani 1 1 d .
P21 P 0.52338(19) 0.61029(9) 0.20625(6) 0.0223(4) Uani 1 1 d .
F21 F -0.4033(8) 0.2438(3) 0.4749(3) 0.0985(17) Uani 1 1 d .
F20 F -0.4237(8) 0.2752(3) 0.4156(4) 0.0985(17) Uani 1 1 d .
C12 C 0.2672(6) 0.6395(3) 0.2217(2) 0.0163(13) Uani 1 1 d .
P22 P 0.50335(18) 0.69345(8) 0.33694(6) 0.0193(4) Uani 1 1 d .
F22 F -0.5376(8) 0.3137(3) 0.4572(4) 0.0985(17) Uani 1 1 d .
C22 C 0.2827(7) 0.7085(3) 0.2869(2) 0.0189(15) Uani 1 1 d .
P23 P 0.24672(17) 0.59392(8) 0.30059(6) 0.0178(4) Uani 1 1 d .
C23 C 0.1458(8) 0.5454(4) 0.2700(3) 0.0291(17) Uani 1 1 d .
H23A H 0.0571 0.5613 0.2657 0.044 Uiso 1 1 calc R
H23B H 0.1389 0.5097 0.2855 0.044 Uiso 1 1 calc R
H23C H 0.1866 0.5387 0.2421 0.044 Uiso 1 1 calc R
C24 C 0.3670(7) 0.5498(4) 0.3254(3) 0.0281(16) Uani 1 1 d .
H24A H 0.3227 0.5233 0.3446 0.042 Uiso 1 1 calc R
H24B H 0.4295 0.5728 0.3420 0.042 Uiso 1 1 calc R
H24C H 0.4151 0.5290 0.3034 0.042 Uiso 1 1 calc R
F24 F -0.1708(10) 0.5170(3) 0.4935(4) 0.1043(19) Uani 1 1 d .
C25 C 0.1428(7) 0.6209(4) 0.3409(2) 0.0244(16) Uani 1 1 d .
H25A H 0.0812 0.6482 0.3283 0.037 Uiso 1 1 calc R
H25B H 0.1970 0.6393 0.3630 0.037 Uiso 1 1 calc R
H25C H 0.0926 0.5900 0.3538 0.037 Uiso 1 1 calc R
F25 F -0.3654(10) 0.5056(3) 0.4810(4) 0.1043(19) Uani 1 1 d .
C27 C 0.3375(7) 0.4596(3) 0.5150(2) 0.0221(16) Uani 1 1 d .
H27 H 0.3945 0.4865 0.5281 0.027 Uiso 1 1 calc R
F27 F 1.1441(6) 0.1708(2) 0.0198(3) 0.067(2) Uani 1 1 d .
C26 C 0.2065(7) 0.4292(3) 0.4554(2) 0.0212(15) Uani 1 1 d .
H26 H 0.1708 0.4369 0.4278 0.025 Uiso 1 1 calc R
F26 F -0.3219(10) 0.4808(3) 0.5375(4) 0.1043(19) Uani 1 1 d .
C204 C -0.3123(8) 0.3325(3) 0.4652(3) 0.0267(17) Uani 1 1 d .
F28 F 1.3481(7) 0.1863(3) 0.0227(4) 0.100(3) Uani 1 1 d .
C28 C 0.2281(8) 0.3694(3) 0.5165(2) 0.0235(16) Uani 1 1 d .
H28 H 0.2115 0.3352 0.5310 0.028 Uiso 1 1 calc R
Pd2 Pd 0.52536(5) 0.63981(2) 0.275212(15) 0.01621(12) Uani 1 1 d .
F2 F -0.1595(9) 0.2409(3) 0.3169(2) 0.087(3) Uani 1 1 d .
B2 B 0.8942(8) 0.3584(4) 0.0495(3) 0.0192(17) Uani 1 1 d .
C2 C 0.3172(6) 0.6507(3) 0.2671(2) 0.0161(14) Uani 1 1 d .
I2 I 0.78300(5) 0.62284(3) 0.282975(18) 0.04385(18) Uani 1 1 d .
F29 F 1.2309(10) 0.2022(3) -0.0368(3) 0.087(3) Uani 1 1 d .
C205 C -0.2376(7) 0.4234(3) 0.4851(3) 0.0224(9) Uani 1 1 d .
C206 C -0.1058(8) 0.4064(3) 0.4772(3) 0.0224(9) Uani 1 1 d .
H206 H -0.0355 0.4325 0.4813 0.027 Uiso 1 1 calc R
F30 F 0.7813(7) 0.1472(3) 0.0741(3) 0.072(2) Uani 1 1 d .
C31 C 0.4976(9) 0.6873(4) 0.7244(3) 0.0317(19) Uani 1 1 d .
H31 H 0.4128 0.6966 0.7392 0.038 Uiso 1 1 calc R
F31 F 0.5848(8) 0.1695(3) 0.0844(2) 0.071(2) Uani 1 1 d .
C32 C 0.6050(9) 0.7067(4) 0.7539(3) 0.036(2) Uani 1 1 d .
H32A H 0.6912 0.7001 0.7406 0.054 Uiso 1 1 calc R
H32B H 0.6003 0.6858 0.7809 0.054 Uiso 1 1 calc R
H32C H 0.5942 0.7469 0.7595 0.054 Uiso 1 1 calc R
F32 F 0.6340(8) 0.1230(3) 0.0288(2) 0.069(2) Uani 1 1 d .
C33 C 0.4955(10) 0.7214(4) 0.6823(3) 0.041(2) Uani 1 1 d .
H33A H 0.4202 0.7094 0.6645 0.061 Uiso 1 1 calc R
H33B H 0.5782 0.7151 0.6668 0.061 Uiso 1 1 calc R
H33C H 0.4867 0.7615 0.6890 0.061 Uiso 1 1 calc R
F33 F 0.5730(6) 0.5219(2) 0.0738(2) 0.0532(16) Uani 1 1 d .
C34 C 0.6078(8) 0.5957(3) 0.6726(2) 0.0266(17) Uani 1 1 d .
H34 H 0.5678 0.6146 0.6469 0.032 Uiso 1 1 calc R
F34 F 0.6506(9) 0.5912(3) 0.0404(3) 0.089(3) Uani 1 1 d .
C207 C 0.2134(9) 0.3460(3) 0.3802(2) 0.0275(10) Uani 1 1 d .
H207 H 0.2863 0.3585 0.3972 0.033 Uiso 1 1 calc R
F36 F 0.9516(10) 0.5555(5) -0.0813(3) 0.1045(10) Uani 1 1 d .
C36 C 0.7487(8) 0.6191(4) 0.6771(3) 0.037(2) Uani 1 1 d .
H36A H 0.7929 0.6175 0.6493 0.056 Uiso 1 1 calc R
H36B H 0.7985 0.5965 0.6981 0.056 Uiso 1 1 calc R
H36C H 0.7447 0.6582 0.6869 0.056 Uiso 1 1 calc R
C35 C 0.6111(9) 0.5329(4) 0.6622(3) 0.035(2) Uani 1 1 d .
H35A H 0.5209 0.5177 0.6630 0.052 Uiso 1 1 calc R
H35B H 0.6666 0.5134 0.6834 0.052 Uiso 1 1 calc R
H35C H 0.6480 0.5274 0.6336 0.052 Uiso 1 1 calc R
F35 F 0.5142(7) 0.5330(4) 0.0099(2) 0.080(2) Uani 1 1 d .
C37 C 0.5154(8) 0.4619(4) 0.8717(2) 0.0327(19) Uani 1 1 d .
H37 H 0.4782 0.4252 0.8816 0.039 Uiso 1 1 calc R
F37 F 1.1182(11) 0.5200(5) -0.0513(3) 0.1045(10) Uani 1 1 d .
C38 C 0.4463(12) 0.5074(6) 0.8950(3) 0.059(3) Uani 1 1 d .
H38A H 0.4933 0.5430 0.8906 0.089 Uiso 1 1 calc R
H38B H 0.4446 0.4986 0.9256 0.089 Uiso 1 1 calc R
H38C H 0.3553 0.5108 0.8840 0.089 Uiso 1 1 calc R
F38 F 0.9979(9) 0.4762(4) -0.0947(2) 0.088(3) Uani 1 1 d .
C39 C 0.6639(9) 0.4630(5) 0.8836(3) 0.043(2) Uani 1 1 d .
H39A H 0.7110 0.4349 0.8665 0.064 Uiso 1 1 calc R
H39B H 0.6752 0.4543 0.9141 0.064 Uiso 1 1 calc R
H39C H 0.7001 0.5004 0.8777 0.064 Uiso 1 1 calc R
F39 F 1.5006(9) 0.3742(5) 0.0627(5) 0.154(3) Uani 1 1 d .
C208 C 0.867(2) 0.3634(8) 0.1018(5) 0.1045(10) Uani 1 1 d .
C209 C -0.4205(16) 0.2935(7) 0.4584(7) 0.0985(17) Uani 1 1 d .
C120 C 0.738(2) 0.3500(8) 0.1652(5) 0.1045(10) Uani 1 1 d .
C121 C 1.0461(9) 0.3366(3) 0.0413(3) 0.0300(19) Uani 1 1 d .
C40 C 0.5805(8) 0.4115(3) 0.7875(3) 0.0304(18) Uani 1 1 d .
H40 H 0.6764 0.4216 0.7902 0.037 Uiso 1 1 calc R
F40 F 1.3669(9) 0.4345(5) 0.0766(5) 0.154(3) Uani 1 1 d .
C122 C 1.2099(9) 0.2647(4) 0.0228(4) 0.045(2) Uani 1 1 d .
C42 C 0.5471(12) 0.4099(4) 0.7410(3) 0.050(3) Uani 1 1 d .
H42A H 0.5201 0.3757 0.7280 0.060 Uiso 1 1 calc R
H42B H 0.5528 0.4432 0.7243 0.060 Uiso 1 1 calc R
C41 C 0.5634(10) 0.3520(4) 0.8074(3) 0.039(2) Uani 1 1 d .
H41A H 0.4748 0.3376 0.8005 0.058 Uiso 1 1 calc R
H41B H 0.5742 0.3543 0.8386 0.058 Uiso 1 1 calc R
H41C H 0.6304 0.3266 0.7958 0.058 Uiso 1 1 calc R
F41 F 1.4281(10) 0.4167(5) 0.0159(6) 0.154(3) Uani 1 1 d .
C44 C 0.2564(8) 0.4017(3) 0.8283(3) 0.0304(19) Uani 1 1 d .
H44 H 0.3114 0.3790 0.8461 0.037 Uiso 1 1 calc R
F44 F 1.1573(12) 0.3929(5) 0.2003(3) 0.1045(10) Uani 1 1 d .
F43 F 1.0954(11) 0.4664(4) 0.1839(3) 0.1045(10) Uani 1 1 d .
C45 C 0.1263(8) 0.3882(3) 0.8243(3) 0.0273(17) Uani 1 1 d .
F45 F 1.0249(11) 0.4270(4) 0.2382(3) 0.1045(10) Uani 1 1 d .
C46 C 0.0466(8) 0.4254(3) 0.7991(2) 0.0266(17) Uani 1 1 d .
H46 H -0.0456 0.4183 0.7958 0.032 Uiso 1 1 calc R
F46 F 0.5749(11) 0.2767(4) 0.1677(3) 0.1045(10) Uani 1 1 d .
C123 C -0.0126(9) 0.3114(3) 0.3738(2) 0.0275(10) Uani 1 1 d .
H213 H -0.0955 0.3016 0.3859 0.033 Uiso 1 1 calc R
C47 C 0.1018(8) 0.4711(4) 0.7795(2) 0.0275(17) Uani 1 1 d .
H47 H 0.0460 0.4953 0.7632 0.033 Uiso 1 1 calc R
F47 F 0.5149(12) 0.3454(4) 0.1693(3) 0.1045(10) Uani 1 1 d .
C48 C 0.0682(9) 0.3361(4) 0.8455(4) 0.046(3) Uani 1 1 d .
C49 C 0.0997(14) 0.2861(5) 0.8136(5) 0.074(2) Uani 1 1 d .
H49A H 0.0309 0.2572 0.8159 0.111 Uiso 1 1 calc R
H49B H 0.1861 0.2697 0.8210 0.111 Uiso 1 1 calc R
H49C H 0.1017 0.3004 0.7842 0.111 Uiso 1 1 calc R
C124 C 1.2851(10) 0.3543(5) 0.0424(5) 0.060(4) Uani 1 1 d .
C50 C 0.1361(14) 0.3224(5) 0.8884(5) 0.074(2) Uani 1 1 d .
H50A H 0.2282 0.3114 0.8834 0.111 Uiso 1 1 calc R
H50B H 0.0890 0.2915 0.9023 0.111 Uiso 1 1 calc R
H50C H 0.1343 0.3557 0.9069 0.111 Uiso 1 1 calc R
C51 C -0.0818(13) 0.3399(5) 0.8492(5) 0.074(2) Uani 1 1 d .
H51A H -0.1071 0.3787 0.8559 0.111 Uiso 1 1 calc R
H51B H -0.1118 0.3149 0.8721 0.111 Uiso 1 1 calc R
H51C H -0.1231 0.3286 0.8220 0.111 Uiso 1 1 calc R
C53 C 0.2997(7) 0.6063(3) 0.6531(2) 0.0213(15) Uani 1 1 d .
H53 H 0.3476 0.6355 0.6393 0.026 Uiso 1 1 calc R
C54 C 0.1922(7) 0.5816(3) 0.6317(2) 0.0224(16) Uani 1 1 d .
C56 C 0.1668(8) 0.5209(4) 0.6928(2) 0.0271(17) Uani 1 1 d .
H56 H 0.1209 0.4905 0.7058 0.033 Uiso 1 1 calc R
C55 C 0.1335(8) 0.5361(3) 0.6517(2) 0.0281(18) Uani 1 1 d .
H55 H 0.0686 0.5149 0.6365 0.034 Uiso 1 1 calc R
C57 C 0.1495(7) 0.6036(3) 0.5877(2) 0.0248(16) Uani 1 1 d .
C58 C 0.0731(8) 0.6579(3) 0.5949(3) 0.0300(18) Uani 1 1 d .
H58A H 0.0381 0.6717 0.5674 0.045 Uiso 1 1 calc R
H58B H 0.1324 0.6862 0.6074 0.045 Uiso 1 1 calc R
H58C H -0.0005 0.6509 0.6144 0.045 Uiso 1 1 calc R
C59 C 0.2693(8) 0.6152(5) 0.5597(2) 0.036(2) Uani 1 1 d .
H59A H 0.2394 0.6236 0.5304 0.055 Uiso 1 1 calc R
H59B H 0.3271 0.5821 0.5595 0.055 Uiso 1 1 calc R
H59C H 0.3184 0.6475 0.5712 0.055 Uiso 1 1 calc R
C125 C 0.1215(13) 0.3252(4) 0.3104(3) 0.051(3) Uani 1 1 d .
H215 H 0.1303 0.3239 0.2802 0.061 Uiso 1 1 calc R
C60 C 0.0619(9) 0.5619(4) 0.5638(3) 0.036(2) Uani 1 1 d .
H60A H 0.0463 0.5753 0.5345 0.054 Uiso 1 1 calc R
H60B H -0.0230 0.5583 0.5785 0.054 Uiso 1 1 calc R
H60C H 0.1059 0.5252 0.5629 0.054 Uiso 1 1 calc R
C61 C 0.4898(8) 0.6631(4) 0.3914(2) 0.0249(16) Uani 1 1 d .
H61 H 0.4085 0.6391 0.3908 0.030 Uiso 1 1 calc R
C62 C 0.6069(8) 0.6228(3) 0.4005(2) 0.0291(17) Uani 1 1 d .
H62A H 0.6217 0.5989 0.3755 0.044 Uiso 1 1 calc R
H62B H 0.5863 0.5993 0.4253 0.044 Uiso 1 1 calc R
H62C H 0.6871 0.6448 0.4066 0.044 Uiso 1 1 calc R
C63 C 0.4713(10) 0.7037(4) 0.4280(3) 0.039(2) Uani 1 1 d .
H63A H 0.5527 0.7255 0.4323 0.058 Uiso 1 1 calc R
H63B H 0.4513 0.6827 0.4542 0.058 Uiso 1 1 calc R
H63C H 0.3977 0.7293 0.4213 0.058 Uiso 1 1 calc R
F63 F 0.4648(10) 0.2659(5) -0.0743(3) 0.111(2) Uani 1 1 d .
C64 C 0.6145(8) 0.7544(4) 0.3406(3) 0.036(2) Uani 1 1 d .
H64 H 0.5671 0.7832 0.3581 0.043 Uiso 1 1 calc R
F64 F 0.6528(10) 0.2708(5) -0.1024(3) 0.111(2) Uani 1 1 d .
C65 C 0.7458(9) 0.7445(4) 0.3627(3) 0.040(2) Uani 1 1 d .
H65A H 0.7947 0.7152 0.3475 0.060 Uiso 1 1 calc R
H65B H 0.7307 0.7325 0.3923 0.060 Uiso 1 1 calc R
H65C H 0.7975 0.7794 0.3627 0.060 Uiso 1 1 calc R
F65 F 0.5581(10) 0.3404(5) -0.0777(3) 0.111(2) Uani 1 1 d .
C66 C 0.6345(10) 0.7807(4) 0.2968(3) 0.047(3) Uani 1 1 d .
H66A H 0.6946 0.7572 0.2800 0.071 Uiso 1 1 calc R
H66B H 0.6729 0.8183 0.3002 0.071 Uiso 1 1 calc R
H66C H 0.5490 0.7836 0.2818 0.071 Uiso 1 1 calc R
C67 C 0.0878(12) 0.8368(4) 0.3987(4) 0.057(3) Uani 1 1 d .
H67A H 0.0091 0.8137 0.3930 0.085 Uiso 1 1 calc R
H67B H 0.0630 0.8694 0.4161 0.085 Uiso 1 1 calc R
H67C H 0.1541 0.8144 0.4142 0.085 Uiso 1 1 calc R
C68 C 0.2656(13) 0.8945(5) 0.3684(4) 0.064(4) Uani 1 1 d .
H68A H 0.3069 0.9111 0.3431 0.096 Uiso 1 1 calc R
H68B H 0.3307 0.8713 0.3838 0.096 Uiso 1 1 calc R
H68C H 0.2343 0.9245 0.3873 0.096 Uiso 1 1 calc R
C69 C 0.038(2) 0.8879(7) 0.3328(5) 0.123(9) Uani 1 1 d .
H69A H 0.0743 0.9148 0.3122 0.185 Uiso 1 1 calc R
H69B H -0.0139 0.9082 0.3542 0.185 Uiso 1 1 calc R
H69C H -0.0187 0.8608 0.3178 0.185 Uiso 1 1 calc R
C70 C 0.1482(9) 0.8578(4) 0.3544(3) 0.038(2) Uani 1 1 d .
C71 C 0.1985(8) 0.8067(3) 0.3310(2) 0.0262(17) Uani 1 1 d .
C72 C 0.3033(8) 0.7746(3) 0.3451(3) 0.0273(17) Uani 1 1 d .
H72 H 0.3482 0.7853 0.3708 0.033 Uiso 1 1 calc R
C73 C 0.3456(7) 0.7274(3) 0.3236(2) 0.0210(15) Uani 1 1 d .
C74 C 0.1825(8) 0.7427(3) 0.2704(2) 0.0248(16) Uani 1 1 d .
H74 H 0.1402 0.7321 0.2442 0.030 Uiso 1 1 calc R
C75 C 0.1423(8) 0.7913(3) 0.2905(3) 0.0311(18) Uani 1 1 d .
H75 H 0.0772 0.8147 0.2774 0.037 Uiso 1 1 calc R
C76 C 0.0206(15) 0.5515(7) 0.0967(4) 0.080(2) Uani 1 1 d .
H76A H -0.0643 0.5676 0.1056 0.120 Uiso 1 1 calc R
H76B H 0.0506 0.5240 0.1181 0.120 Uiso 1 1 calc R
H76C H 0.0093 0.5329 0.0689 0.120 Uiso 1 1 calc R
C77 C 0.0729(15) 0.6509(7) 0.0723(4) 0.080(2) Uani 1 1 d .
H77A H 0.0546 0.6442 0.0418 0.120 Uiso 1 1 calc R
H77B H 0.1412 0.6800 0.0753 0.120 Uiso 1 1 calc R
H77C H -0.0083 0.6635 0.0864 0.120 Uiso 1 1 calc R
C78 C 0.2342(15) 0.5747(7) 0.0642(4) 0.080(2) Uani 1 1 d .
H78A H 0.2013 0.5706 0.0347 0.120 Uiso 1 1 calc R
H78B H 0.2640 0.5381 0.0750 0.120 Uiso 1 1 calc R
H78C H 0.3085 0.6012 0.0648 0.120 Uiso 1 1 calc R
C79 C 0.1211(9) 0.5972(4) 0.0930(2) 0.036(2) Uani 1 1 d .
C80 C 0.1731(8) 0.6109(3) 0.1382(2) 0.0230(16) Uani 1 1 d .
C81 C 0.3045(8) 0.6046(3) 0.1493(2) 0.0272(17) Uani 1 1 d .
H81 H 0.3648 0.5906 0.1286 0.033 Uiso 1 1 calc R
C82 C 0.3515(7) 0.6184(3) 0.1907(2) 0.0222(15) Uani 1 1 d .
C83 C 0.1331(7) 0.6447(3) 0.2105(2) 0.0238(15) Uani 1 1 d .
H83 H 0.0712 0.6573 0.2311 0.029 Uiso 1 1 calc R
C84 C 0.0908(8) 0.6314(3) 0.1695(2) 0.0276(17) Uani 1 1 d .
H84 H -0.0002 0.6367 0.1626 0.033 Uiso 1 1 calc R
C85 C 0.5709(9) 0.5399(4) 0.1891(3) 0.038(2) Uani 1 1 d .
H85 H 0.5412 0.5365 0.1585 0.045 Uiso 1 1 calc R
C86 C 0.7175(12) 0.5291(5) 0.1892(4) 0.062(3) Uani 1 1 d .
H86A H 0.7376 0.4987 0.1691 0.093 Uiso 1 1 calc R
H86B H 0.7465 0.5183 0.2181 0.093 Uiso 1 1 calc R
H86C H 0.7641 0.5634 0.1805 0.093 Uiso 1 1 calc R
C87 C 0.6152(10) 0.6613(4) 0.1733(3) 0.044(2) Uani 1 1 d .
H87 H 0.7072 0.6623 0.1855 0.053 Uiso 1 1 calc R
C88 C 0.5588(10) 0.7188(4) 0.1804(3) 0.044(2) Uani 1 1 d .
H88A H 0.5387 0.7423 0.1566 0.053 Uiso 1 1 calc R
H88B H 0.5432 0.7317 0.2087 0.053 Uiso 1 1 calc R
C89 C 0.6301(13) 0.6512(5) 0.1277(3) 0.061(3) Uani 1 1 d .
H89A H 0.5434 0.6541 0.1135 0.091 Uiso 1 1 calc R
H89B H 0.6664 0.6134 0.1233 0.091 Uiso 1 1 calc R
H89C H 0.6905 0.6791 0.1157 0.091 Uiso 1 1 calc R
C90 C 0.4949(11) 0.4959(4) 0.2135(5) 0.059(3) Uani 1 1 d .
H90A H 0.5254 0.4954 0.2434 0.071 Uiso 1 1 calc R
H90B H 0.5099 0.4589 0.2006 0.071 Uiso 1 1 calc R
H90C H 0.4001 0.5048 0.2124 0.071 Uiso 1 1 calc R
C91 C 0.8134(9) 0.5233(4) -0.0126(3) 0.0312(19) Uani 1 1 d .
H91 H 0.7953 0.5584 -0.0258 0.037 Uiso 1 1 calc R
C92 C 0.9381(7) 0.4398(3) -0.0073(2) 0.0218(16) Uani 1 1 d .
H92 H 1.0065 0.4170 -0.0187 0.026 Uiso 1 1 calc R
C93 C 0.7649(7) 0.4547(3) 0.0403(2) 0.0191(15) Uani 1 1 d .
H93 H 0.7108 0.4432 0.0634 0.023 Uiso 1 1 calc R
C94 C 1.0788(8) 0.2824(4) 0.0287(3) 0.035(2) Uani 1 1 d .
H94 H 1.0093 0.2562 0.0238 0.042 Uiso 1 1 calc R
C95 C 1.3162(10) 0.3024(5) 0.0304(5) 0.058(3) Uani 1 1 d .
H95 H 1.4058 0.2912 0.0270 0.070 Uiso 1 1 calc R
C96 C 1.1528(8) 0.3730(4) 0.0467(4) 0.046(3) Uani 1 1 d .
H96 H 1.1364 0.4113 0.0535 0.056 Uiso 1 1 calc R
C97 C 0.7741(7) 0.2587(3) 0.0473(2) 0.0194(15) Uani 1 1 d .
H97 H 0.8178 0.2508 0.0737 0.023 Uiso 1 1 calc R
C98 C 0.6291(8) 0.2265(4) -0.0087(3) 0.0309(18) Uani 1 1 d .
H98 H 0.5746 0.1982 -0.0212 0.037 Uiso 1 1 calc R
C99 C 0.7276(8) 0.3194(3) -0.0095(2) 0.0259(17) Uani 1 1 d .
H99 H 0.7375 0.3542 -0.0240 0.031 Uiso 1 1 calc R
C100 C 0.3380(6) 0.5894(3) 0.6936(2) 0.0148(13) Uani 1 1 d .
C101 C 0.3140(7) 0.4482(3) 0.8073(2) 0.0224(15) Uani 1 1 d .
C102 C 0.1761(6) 0.3785(3) 0.4751(2) 0.0153(14) Uani 1 1 d .
C103 C 0.2875(7) 0.4689(3) 0.4750(2) 0.0202(15) Uani 1 1 d .
C104 C 0.3218(8) 0.5200(3) 0.4503(3) 0.0288(18) Uani 1 1 d .
C105 C 0.3054(8) 0.4118(3) 0.5361(2) 0.0240(16) Uani 1 1 d .
C106 C 0.3596(11) 0.3991(4) 0.5797(3) 0.045(3) Uani 1 1 d .
C107 C 0.0073(12) 0.3083(4) 0.3290(3) 0.046(3) Uani 1 1 d .
C108 C -0.1090(18) 0.2893(7) 0.3035(4) 0.082(5) Uani 1 1 d .
C109 C 0.0953(9) 0.3296(3) 0.4004(2) 0.0275(10) Uani 1 1 d .
C110 C 0.2254(11) 0.3443(4) 0.3360(3) 0.041(2) Uani 1 1 d .
C111 C 0.3432(14) 0.3678(5) 0.3161(4) 0.056(3) Uani 1 1 d .
C112 C 0.2347(6) 0.1840(3) 0.4699(2) 0.0123(13) Uani 1 1 d .
C113 C 0.3388(6) 0.1486(3) 0.4500(2) 0.0188(14) Uani 1 1 d .
C114 C -0.0091(11) 0.1716(5) 0.5579(3) 0.0519(8) Uani 1 1 d .
C115 C 0.0676(7) 0.1946(3) 0.5224(2) 0.0183(15) Uani 1 1 d .
C117 C 0.1071(6) 0.2700(3) 0.4720(2) 0.0136(13) Uani 1 1 d .
C118 C 0.7378(8) 0.5051(3) 0.0208(2) 0.0234(16) Uani 1 1 d .
C210 C 0.8691(7) 0.4193(3) 0.0276(2) 0.0186(15) Uani 1 1 d .
C211 C 0.9148(8) 0.4906(4) -0.0267(2) 0.0266(17) Uani 1 1 d .
C212 C 0.997(2) 0.5093(9) -0.0627(5) 0.1045(10) Uani 1 1 d .
C213 C 0.6760(10) 0.1628(4) 0.0527(3) 0.041(2) Uani 1 1 d .
C214 C 0.6948(8) 0.2181(3) 0.0293(2) 0.0244(16) Uani 1 1 d .
C215 C 0.6462(9) 0.2781(4) -0.0279(3) 0.0332(19) Uani 1 1 d .
C216 C 0.581(2) 0.2870(10) -0.0684(5) 0.111(2) Uani 1 1 d .
C217 C 0.7930(7) 0.3116(3) 0.0282(2) 0.0157(14) Uani 1 1 d .
C218 C 0.6207(11) 0.5385(4) 0.0360(3) 0.044(3) Uani 1 1 d .
C219 C -0.2574(19) 0.4806(6) 0.5011(7) 0.1043(19) Uani 1 1 d .
C150 C 0.622(2) 0.3248(9) 0.1867(5) 0.1045(10) Uani 1 1 d .
C151 C 1.035(2) 0.4275(9) 0.1984(5) 0.1045(10) Uani 1 1 d .
C152 C 0.940(2) 0.3960(8) 0.1711(5) 0.1045(10) Uani 1 1 d .
C153 C 1.3902(19) 0.3923(10) 0.0488(11) 0.154(3) Uani 1 1 d .
C154 C 1.2389(9) 0.2052(4) 0.0065(4) 0.045(2) Uani 1 1 d .
F250 F 0.5997(11) 0.3464(5) 0.2233(3) 0.1045(10) Uani 1 1 d .

loop_
_atom_site_aniso_label
_atom_site_aniso_U_11
_atom_site_aniso_U_22
_atom_site_aniso_U_33
_atom_site_aniso_U_23
_atom_site_aniso_U_13
_atom_site_aniso_U_12
Pd 0.0131(2) 0.0211(3) 0.0164(2) 0.0030(2) -0.00219(18) -0.0029(2)
F1 0.196(10) 0.087(6) 0.022(3) -0.006(3) -0.022(4) -0.032(6)
B1 0.021(4) 0.010(4) 0.023(4) -0.002(3) 0.004(3) 0.004(3)
C 0.019(3) 0.018(4) 0.017(3) 0.002(3) 0.003(3) 0.002(3)
I 0.0160(2) 0.0592(4) 0.0480(3) 0.0197(3) -0.0090(2) -0.0083(2)
F9 0.060(3) 0.018(3) 0.037(3) -0.003(2) 0.001(2) -0.021(2)
F8 0.060(3) 0.037(3) 0.031(3) 0.002(2) 0.016(2) -0.011(3)
F7 0.048(3) 0.034(3) 0.073(4) 0.031(3) -0.022(3) -0.011(3)
F6 0.092(6) 0.070(5) 0.070(5) 0.000(4) 0.049(4) -0.012(4)
F5 0.112(6) 0.033(4) 0.127(7) 0.025(4) 0.075(5) 0.006(4)
F4 0.119(6) 0.090(5) 0.044(4) 0.006(4) 0.053(4) 0.037(5)
F3 0.128(8) 0.087(6) 0.114(7) -0.043(5) -0.078(6) 0.017(6)
P1 0.0177(9) 0.0252(10) 0.0201(9) 0.0070(8) -0.0029(7) 0.0003(7)
F11 0.127(7) 0.035(4) 0.068(4) 0.014(3) -0.061(4) 0.013(4)
C11 0.018(3) 0.022(4) 0.016(3) 0.004(3) -0.006(3) 0.007(3)
P2 0.0165(8) 0.0192(10) 0.0175(8) 0.0022(7) -0.0025(6) -0.0046(7)
F12 0.100(6) 0.123(7) 0.023(3) 0.012(3) -0.011(3) -0.045(5)
C21 0.019(3) 0.024(4) 0.016(3) 0.005(3) -0.001(2) 0.007(3)
P3 0.0242(9) 0.0190(10) 0.0209(9) 0.0013(7) 0.0065(7) 0.0005(7)
F13 0.112(6) 0.032(3) 0.049(3) 0.001(3) -0.048(4) -0.022(3)
C13 0.021(4) 0.043(5) 0.026(4) 0.002(3) 0.007(3) 0.000(3)
F14 0.0538(18) 0.062(2) 0.0403(16) 0.0206(15) 0.0208(14) -0.0055(16)
C14 0.052(5) 0.033(5) 0.038(5) -0.019(4) 0.021(4) -0.022(4)
C15 0.050(5) 0.041(6) 0.035(5) 0.012(4) 0.014(4) 0.029(5)
F15 0.0538(18) 0.062(2) 0.0403(16) 0.0206(15) 0.0208(14) -0.0055(16)
C200 0.014(3) 0.022(4) 0.020(3) 0.002(3) 0.005(3) 0.005(3)
F16 0.0538(18) 0.062(2) 0.0403(16) 0.0206(15) 0.0208(14) -0.0055(16)
C16 0.140(3) 0.113(2) 0.0607(15) 0.0074(15) 0.0041(16) -0.041(2)
C017 0.015(3) 0.011(3) 0.013(3) 0.007(2) 0.001(2) -0.004(3)
F17 0.034(3) 0.052(4) 0.031(2) 0.002(2) 0.0011(19) 0.028(2)
C17 0.140(3) 0.113(2) 0.0607(15) 0.0074(15) 0.0041(16) -0.041(2)
C018 0.019(4) 0.020(4) 0.053(5) -0.009(4) -0.009(3) 0.006(3)
F18 0.044(3) 0.011(2) 0.044(3) -0.0129(19) 0.013(2) -0.0059(19)
C18 0.140(3) 0.113(2) 0.0607(15) 0.0074(15) 0.0041(16) -0.041(2)
F19 0.027(2) 0.027(3) 0.027(2) -0.0057(19) 0.0140(18) -0.0020(19)
C201 0.022(3) 0.013(4) 0.016(3) 0.003(3) 0.000(3) -0.002(3)
C202 0.031(4) 0.010(4) 0.027(4) -0.004(3) -0.014(3) 0.007(3)
C203 0.020(2) 0.014(2) 0.033(2) 0.0005(17) -0.0027(17) -0.0012(17)
P21 0.0230(9) 0.0284(11) 0.0156(8) -0.0021(7) 0.0021(7) 0.0084(8)
F21 0.070(3) 0.061(3) 0.164(5) 0.006(3) -0.038(3) -0.038(2)
F20 0.070(3) 0.061(3) 0.164(5) 0.006(3) -0.038(3) -0.038(2)
C12 0.018(3) 0.014(3) 0.017(3) 0.004(3) -0.006(2) -0.002(3)
P22 0.0190(9) 0.0205(10) 0.0182(9) -0.0021(7) -0.0065(7) 0.0003(7)
F22 0.070(3) 0.061(3) 0.164(5) 0.006(3) -0.038(3) -0.038(2)
C22 0.013(3) 0.025(4) 0.018(3) -0.004(3) -0.002(3) 0.001(3)
P23 0.0170(9) 0.0176(10) 0.0188(9) -0.0041(7) 0.0001(7) -0.0014(7)
C23 0.034(4) 0.020(4) 0.033(4) 0.000(3) -0.004(3) -0.011(4)
C24 0.029(4) 0.021(4) 0.034(4) 0.005(3) 0.001(3) 0.001(3)
F24 0.106(4) 0.037(3) 0.170(5) -0.031(3) 0.023(4) 0.017(2)
C25 0.023(4) 0.029(4) 0.021(3) 0.001(3) 0.007(3) -0.003(3)
F25 0.106(4) 0.037(3) 0.170(5) -0.031(3) 0.023(4) 0.017(2)
C27 0.024(4) 0.012(4) 0.030(4) 0.000(3) -0.005(3) 0.004(3)
F27 0.054(4) 0.019(3) 0.130(6) -0.016(3) 0.009(4) -0.005(3)
C26 0.029(4) 0.015(4) 0.020(3) -0.004(3) 0.008(3) 0.010(3)
F26 0.106(4) 0.037(3) 0.170(5) -0.031(3) 0.023(4) 0.017(2)
C204 0.026(4) 0.018(4) 0.037(5) -0.001(3) -0.007(3) 0.001(3)
F28 0.044(4) 0.040(4) 0.213(10) -0.040(5) -0.044(5) 0.024(3)
C28 0.029(4) 0.015(4) 0.027(4) 0.002(3) 0.000(3) 0.004(3)
Pd2 0.0135(2) 0.0206(3) 0.0146(2) 0.0006(2) -0.00110(18) 0.0025(2)
F2 0.125(7) 0.082(6) 0.053(4) 0.016(4) -0.029(4) -0.064(5)
B2 0.017(4) 0.022(5) 0.018(4) -0.001(3) -0.007(3) -0.005(3)
C2 0.015(3) 0.018(4) 0.015(3) 0.003(3) -0.001(2) 0.006(3)
I2 0.0169(2) 0.0802(5) 0.0344(3) -0.0027(3) -0.0024(2) 0.0138(3)
F29 0.128(7) 0.056(5) 0.078(5) -0.012(4) 0.031(5) 0.029(5)
C205 0.020(2) 0.014(2) 0.033(2) 0.0005(17) -0.0027(17) -0.0012(17)
C206 0.020(2) 0.014(2) 0.033(2) 0.0005(17) -0.0027(17) -0.0012(17)
F30 0.059(4) 0.033(4) 0.122(6) 0.032(4) -0.035(4) -0.007(3)
C31 0.039(5) 0.025(5) 0.031(4) -0.001(3) 0.003(4) -0.010(4)
F31 0.095(5) 0.064(5) 0.054(4) 0.031(3) 0.011(4) -0.015(4)
C32 0.039(5) 0.039(5) 0.030(4) 0.002(4) -0.005(4) -0.017(4)
F32 0.124(6) 0.028(3) 0.055(4) 0.005(3) -0.030(4) -0.035(4)
C33 0.061(6) 0.026(5) 0.035(5) 0.012(4) -0.007(4) -0.006(4)
F33 0.058(4) 0.034(3) 0.068(4) -0.001(3) 0.033(3) 0.012(3)
C34 0.030(4) 0.030(4) 0.021(4) 0.006(3) 0.006(3) 0.001(3)
F34 0.118(6) 0.023(3) 0.127(7) -0.007(4) 0.083(6) 0.002(3)
C207 0.052(3) 0.015(2) 0.015(2) 0.0029(16) -0.0002(19) -0.0070(19)
F36 0.140(3) 0.113(2) 0.0607(15) 0.0074(15) 0.0041(16) -0.041(2)
C36 0.027(4) 0.054(6) 0.030(4) -0.003(4) 0.007(3) -0.002(4)
C35 0.045(5) 0.031(5) 0.029(4) 0.001(3) 0.020(4) 0.006(4)
F35 0.068(4) 0.108(7) 0.064(4) -0.006(4) -0.013(3) 0.038(4)
C37 0.031(4) 0.046(5) 0.021(4) 0.010(4) -0.005(3) 0.005(4)
F37 0.140(3) 0.113(2) 0.0607(15) 0.0074(15) 0.0041(16) -0.041(2)
C38 0.059(7) 0.085(9) 0.033(5) -0.006(5) -0.008(5) 0.017(6)
F38 0.118(6) 0.107(6) 0.040(4) -0.017(4) 0.052(4) -0.043(5)
C39 0.038(5) 0.054(6) 0.036(5) 0.006(4) -0.014(4) 0.004(4)
F39 0.061(3) 0.101(5) 0.298(11) -0.050(5) -0.037(4) -0.034(3)
C208 0.140(3) 0.113(2) 0.0607(15) 0.0074(15) 0.0041(16) -0.041(2)
C209 0.070(3) 0.061(3) 0.164(5) 0.006(3) -0.038(3) -0.038(2)
C120 0.140(3) 0.113(2) 0.0607(15) 0.0074(15) 0.0041(16) -0.041(2)
C121 0.033(5) 0.016(4) 0.041(5) 0.001(3) -0.011(4) 0.001(3)
C40 0.020(4) 0.022(4) 0.050(5) 0.003(4) 0.008(3) 0.002(3)
F40 0.061(3) 0.101(5) 0.298(11) -0.050(5) -0.037(4) -0.034(3)
C122 0.031(5) 0.025(5) 0.078(7) -0.015(5) -0.003(5) 0.008(4)
C42 0.092(8) 0.033(5) 0.026(5) 0.004(4) 0.022(5) 0.014(5)
C41 0.056(6) 0.020(4) 0.041(5) 0.011(4) 0.003(4) 0.014(4)
F41 0.061(3) 0.101(5) 0.298(11) -0.050(5) -0.037(4) -0.034(3)
C44 0.017(4) 0.025(4) 0.050(5) 0.011(4) 0.009(3) 0.007(3)
F44 0.140(3) 0.113(2) 0.0607(15) 0.0074(15) 0.0041(16) -0.041(2)
F43 0.140(3) 0.113(2) 0.0607(15) 0.0074(15) 0.0041(16) -0.041(2)
C45 0.027(4) 0.022(4) 0.033(4) 0.004(3) 0.004(3) 0.001(3)
F45 0.140(3) 0.113(2) 0.0607(15) 0.0074(15) 0.0041(16) -0.041(2)
C46 0.025(4) 0.024(4) 0.031(4) 0.008(3) -0.005(3) -0.006(3)
F46 0.140(3) 0.113(2) 0.0607(15) 0.0074(15) 0.0041(16) -0.041(2)
C123 0.052(3) 0.015(2) 0.015(2) 0.0029(16) -0.0002(19) -0.0070(19)
C47 0.026(4) 0.032(5) 0.025(4) 0.015(3) -0.011(3) -0.007(3)
F47 0.140(3) 0.113(2) 0.0607(15) 0.0074(15) 0.0041(16) -0.041(2)
C48 0.033(5) 0.019(5) 0.085(8) 0.019(5) 0.006(5) -0.002(4)
C49 0.073(5) 0.037(4) 0.113(6) 0.032(4) 0.004(4) -0.023(3)
C124 0.021(5) 0.042(6) 0.118(10) -0.025(6) -0.021(5) 0.009(4)
C50 0.073(5) 0.037(4) 0.113(6) 0.032(4) 0.004(4) -0.023(3)
C51 0.073(5) 0.037(4) 0.113(6) 0.032(4) 0.004(4) -0.023(3)
C53 0.020(3) 0.023(4) 0.021(3) 0.006(3) -0.002(3) -0.004(3)
C54 0.026(4) 0.019(4) 0.022(4) -0.003(3) -0.001(3) 0.003(3)
C56 0.028(4) 0.028(4) 0.026(4) 0.006(3) -0.009(3) -0.007(3)
C55 0.033(4) 0.024(5) 0.027(4) 0.002(3) -0.015(3) -0.013(3)
C57 0.026(4) 0.029(5) 0.020(4) 0.005(3) -0.005(3) -0.001(3)
C58 0.036(4) 0.026(4) 0.028(4) 0.009(3) -0.009(3) 0.008(3)
C59 0.027(4) 0.058(6) 0.024(4) 0.001(4) -0.003(3) -0.004(4)
C125 0.107(9) 0.032(5) 0.014(4) -0.009(3) 0.010(5) -0.014(5)
C60 0.039(5) 0.042(6) 0.027(4) 0.005(4) -0.012(3) -0.007(4)
C61 0.026(4) 0.032(4) 0.016(3) 0.001(3) -0.008(3) 0.002(3)
C62 0.036(4) 0.027(4) 0.025(4) 0.007(3) -0.008(3) 0.003(3)
C63 0.064(6) 0.035(5) 0.018(4) -0.007(3) -0.003(4) 0.005(4)
F63 0.118(4) 0.156(5) 0.058(3) 0.027(3) -0.056(3) -0.017(4)
C64 0.027(4) 0.032(5) 0.048(5) 0.001(4) -0.011(4) -0.008(4)
F64 0.118(4) 0.156(5) 0.058(3) 0.027(3) -0.056(3) -0.017(4)
C65 0.030(4) 0.032(5) 0.057(6) -0.003(4) -0.017(4) -0.007(4)
F65 0.118(4) 0.156(5) 0.058(3) 0.027(3) -0.056(3) -0.017(4)
C66 0.041(5) 0.041(6) 0.060(6) 0.026(5) -0.014(5) -0.022(4)
C67 0.072(7) 0.029(6) 0.070(7) -0.025(5) 0.030(6) -0.011(5)
C68 0.084(8) 0.031(6) 0.078(8) -0.032(5) 0.032(7) -0.020(5)
C69 0.21(2) 0.090(12) 0.066(9) -0.045(8) -0.063(11) 0.111(14)
C70 0.044(5) 0.024(5) 0.047(5) -0.020(4) -0.003(4) 0.000(4)
C71 0.028(4) 0.025(4) 0.025(4) -0.013(3) -0.006(3) 0.001(3)
C72 0.030(4) 0.024(4) 0.027(4) -0.014(3) -0.006(3) -0.006(3)
C73 0.021(4) 0.017(4) 0.024(4) 0.001(3) -0.003(3) 0.000(3)
C74 0.029(4) 0.024(4) 0.022(4) -0.005(3) -0.014(3) 0.005(3)
C75 0.035(4) 0.021(4) 0.037(4) -0.004(3) -0.013(4) 0.004(3)
C76 0.102(6) 0.099(6) 0.039(4) -0.026(4) -0.021(4) 0.004(5)
C77 0.102(6) 0.099(6) 0.039(4) -0.026(4) -0.021(4) 0.004(5)
C78 0.102(6) 0.099(6) 0.039(4) -0.026(4) -0.021(4) 0.004(5)
C79 0.050(5) 0.041(5) 0.017(4) -0.003(3) -0.014(3) 0.001(4)
C80 0.032(4) 0.018(4) 0.018(3) -0.004(3) -0.010(3) 0.008(3)
C81 0.036(4) 0.026(4) 0.019(4) -0.004(3) -0.004(3) 0.007(3)
C82 0.028(4) 0.022(4) 0.017(3) -0.003(3) 0.001(3) 0.014(3)
C83 0.031(4) 0.020(4) 0.021(3) -0.008(3) -0.006(3) 0.009(3)
C84 0.029(4) 0.028(5) 0.026(4) -0.003(3) -0.015(3) 0.009(3)
C85 0.034(4) 0.036(5) 0.043(5) -0.016(4) -0.004(4) 0.011(4)
C86 0.057(7) 0.055(7) 0.073(8) -0.016(6) 0.006(6) 0.013(5)
C87 0.036(5) 0.050(6) 0.047(5) 0.022(5) 0.020(4) 0.018(4)
C88 0.049(6) 0.046(6) 0.039(5) 0.021(4) 0.013(4) 0.008(5)
C89 0.089(9) 0.051(7) 0.043(6) 0.008(5) 0.017(6) 0.000(6)
C90 0.051(6) 0.020(5) 0.107(10) -0.009(6) 0.019(6) 0.000(4)
C91 0.046(5) 0.022(4) 0.025(4) 0.005(3) -0.011(4) -0.011(4)
C92 0.018(3) 0.027(4) 0.021(4) -0.003(3) 0.000(3) -0.004(3)
C93 0.027(4) 0.017(4) 0.014(3) -0.004(3) 0.001(3) 0.003(3)
C94 0.023(4) 0.024(5) 0.057(6) -0.003(4) -0.007(4) -0.001(3)
C95 0.028(5) 0.039(7) 0.108(10) 0.001(6) -0.005(5) 0.009(4)
C96 0.013(4) 0.019(5) 0.108(9) -0.006(5) -0.005(4) 0.007(3)
C97 0.021(3) 0.011(4) 0.027(4) 0.004(3) -0.007(3) 0.001(3)
C98 0.029(4) 0.035(5) 0.029(4) 0.001(4) -0.007(3) -0.011(4)
C99 0.035(4) 0.021(4) 0.021(4) 0.005(3) -0.003(3) -0.008(3)
C100 0.013(3) 0.013(4) 0.018(3) -0.001(3) -0.003(3) -0.003(3)
C101 0.025(4) 0.020(4) 0.022(4) 0.004(3) -0.001(3) -0.002(3)
C102 0.006(3) 0.020(4) 0.020(3) 0.002(3) 0.006(2) 0.002(3)
C103 0.014(3) 0.015(4) 0.032(4) -0.006(3) -0.001(3) 0.004(3)
C104 0.035(4) 0.017(4) 0.035(4) -0.003(3) 0.002(3) -0.007(3)
C105 0.024(4) 0.022(4) 0.026(4) 0.003(3) -0.006(3) -0.002(3)
C106 0.074(7) 0.024(5) 0.034(5) 0.004(4) -0.032(5) -0.019(5)
C107 0.080(7) 0.041(6) 0.016(4) 0.002(4) -0.007(4) -0.015(5)
C108 0.125(13) 0.088(11) 0.032(6) -0.022(6) -0.024(7) -0.030(10)
C109 0.052(3) 0.015(2) 0.015(2) 0.0029(16) -0.0002(19) -0.0070(19)
C110 0.080(7) 0.023(5) 0.019(4) 0.001(3) 0.021(4) -0.005(4)
C111 0.081(9) 0.051(7) 0.037(6) -0.006(5) 0.019(6) 0.007(6)
C112 0.012(3) 0.013(3) 0.012(3) -0.002(2) 0.002(2) 0.000(2)
C113 0.015(3) 0.019(4) 0.022(3) -0.001(3) -0.001(3) 0.004(3)
C114 0.0538(18) 0.062(2) 0.0403(16) 0.0206(15) 0.0208(14) -0.0055(16)
C115 0.017(3) 0.022(4) 0.016(3) -0.004(3) 0.001(3) -0.001(3)
C117 0.013(3) 0.013(4) 0.015(3) -0.007(3) -0.003(2) -0.002(3)
C118 0.031(4) 0.022(4) 0.017(3) -0.001(3) -0.012(3) 0.000(3)
C210 0.018(3) 0.018(4) 0.020(3) -0.001(3) 0.002(3) -0.003(3)
C211 0.041(5) 0.028(4) 0.011(3) 0.002(3) -0.002(3) -0.008(4)
C212 0.140(3) 0.113(2) 0.0607(15) 0.0074(15) 0.0041(16) -0.041(2)
C213 0.045(5) 0.036(5) 0.042(5) 0.009(4) -0.017(4) -0.012(4)
C214 0.026(4) 0.024(4) 0.023(4) 0.003(3) -0.001(3) -0.007(3)
C215 0.038(5) 0.032(5) 0.029(4) 0.002(3) -0.012(4) -0.004(4)
C216 0.118(4) 0.156(5) 0.058(3) 0.027(3) -0.056(3) -0.017(4)
C217 0.021(3) 0.013(4) 0.012(3) -0.002(3) -0.001(3) -0.003(3)
C218 0.078(7) 0.035(6) 0.018(4) -0.003(4) -0.020(4) 0.030(5)
C219 0.106(4) 0.037(3) 0.170(5) -0.031(3) 0.023(4) 0.017(2)
C150 0.140(3) 0.113(2) 0.0607(15) 0.0074(15) 0.0041(16) -0.041(2)
C151 0.140(3) 0.113(2) 0.0607(15) 0.0074(15) 0.0041(16) -0.041(2)
C152 0.140(3) 0.113(2) 0.0607(15) 0.0074(15) 0.0041(16) -0.041(2)
C153 0.061(3) 0.101(5) 0.298(11) -0.050(5) -0.037(4) -0.034(3)
C154 0.033(5) 0.016(5) 0.086(8) -0.010(4) -0.006(5) -0.003(4)
F250 0.140(3) 0.113(2) 0.0607(15) 0.0074(15) 0.0041(16) -0.041(2)

loop_
_atom_type_symbol
_atom_type_description
_atom_type_scat_dispersion_real
_atom_type_scat_dispersion_imag
_atom_type_scat_source
C C 0.0033 0.0016 'International Tables Vol C Tables 4.2.6.8 and 6.1.1.4'
H H 0.0000 0.0000 'International Tables Vol C Tables 4.2.6.8 and 6.1.1.4'
B B 0.0013 0.0007 'International Tables Vol C Tables 4.2.6.8 and 6.1.1.4'
F F 0.0171 0.0103 'International Tables Vol C Tables 4.2.6.8 and 6.1.1.4'
P P 0.1023 0.0942 'International Tables Vol C Tables 4.2.6.8 and 6.1.1.4'
Pd Pd -0.9988 1.0072 'International Tables Vol C Tables 4.2.6.8 and 6.1.1.4'
I I -0.4742 1.8119 'International Tables Vol C Tables 4.2.6.8 and 6.1.1.4'

loop_
_geom_angle_atom_site_label_1
_geom_angle_atom_site_label_2
_geom_angle_atom_site_label_3
_geom_angle
C Pd P1 85.6(2)
C Pd P2 86.13(19)
P1 Pd P2 162.70(7)
C Pd I 177.58(19)
P1 Pd I 91.96(5)
P2 Pd I 96.27(5)
C203 B1 C102 108.0(6)
C203 B1 C109 110.2(6)
C102 B1 C109 111.9(6)
C203 B1 C117 111.0(6)
C102 B1 C117 108.7(6)
C109 B1 C117 107.0(6)
C21 C C11 115.8(6)
C21 C P3 107.6(5)
C11 C P3 105.9(5)
C21 C Pd 108.4(4)
C11 C Pd 113.8(5)
P3 C Pd 104.4(3)
C101 P1 C37 104.0(4)
C101 P1 C40 105.8(4)
C37 P1 C40 107.7(4)
C101 P1 Pd 103.0(3)
C37 P1 Pd 125.9(3)
C40 P1 Pd 108.7(3)
C101 C11 C47 116.9(7)
C101 C11 C 120.8(6)
C47 C11 C 122.0(6)
C100 P2 C34 100.8(3)
C100 P2 C31 108.9(4)
C34 P2 C31 105.8(4)
C100 P2 Pd 98.5(2)
C34 P2 Pd 116.7(3)
C31 P2 Pd 123.2(3)
C56 C21 C100 116.0(6)
C56 C21 C 124.5(7)
C100 C21 C 119.5(6)
C15 P3 C14 108.0(5)
C15 P3 C13 106.2(4)
C14 P3 C13 101.9(4)
C15 P3 C 111.2(4)
C14 P3 C 115.3(4)
C13 P3 C 113.4(4)
P3 C13 H13A 109.5
P3 C13 H13B 109.5
H13A C13 H13B 109.5
P3 C13 H13C 109.5
H13A C13 H13C 109.5
H13B C13 H13C 109.5
P3 C14 H14A 109.5
P3 C14 H14B 109.5
H14A C14 H14B 109.5
P3 C14 H14C 109.5
H14A C14 H14C 109.5
H14B C14 H14C 109.5
P3 C15 H15A 109.5
P3 C15 H15B 109.5
H15A C15 H15B 109.5
P3 C15 H15C 109.5
H15A C15 H15C 109.5
H15B C15 H15C 109.5
C117 C200 C115 121.0(6)
C117 C200 H200 119.5
C115 C200 H200 119.5
C152 C16 C120 115.7(16)
C152 C16 H16 122.1
C120 C16 H16 122.1
C112 C017 C117 121.5(6)
C112 C017 H017 119.3
C117 C017 H017 119.3
C152 C17 C208 121.5(18)
C152 C17 H17 119.3
C208 C17 H17 119.3
C205 C018 C204 118.2(7)
C205 C018 H018 120.9
C204 C018 H018 120.9
C208 C18 C120 121.9(18)
C208 C18 H18 119.0
C120 C18 H18 119.0
C115 C201 C112 117.8(7)
C115 C201 H201 121.1
C112 C201 H201 121.1
C204 C202 C203 123.0(7)
C204 C202 H202 118.5
C203 C202 H202 118.5
C206 C203 C202 116.0(7)
C206 C203 B1 121.1(7)
C202 C203 B1 122.8(7)
C82 P21 C85 105.9(4)
C82 P21 C87 105.4(4)
C85 P21 C87 107.8(4)
C82 P21 Pd2 102.8(2)
C85 P21 Pd2 124.3(3)
C87 P21 Pd2 109.0(4)
C82 C12 C83 117.2(6)
C82 C12 C2 120.7(6)
C83 C12 C2 121.8(6)
C73 P22 C64 101.2(4)
C73 P22 C61 108.0(3)
C64 P22 C61 107.5(4)
C73 P22 Pd2 98.3(2)
C64 P22 Pd2 115.0(3)
C61 P22 Pd2 123.7(3)
C73 C22 C74 116.3(7)
C73 C22 C2 121.2(6)
C74 C22 C2 122.4(6)
C25 P23 C24 108.2(4)
C25 P23 C23 105.9(4)
C24 P23 C23 103.4(4)
C25 P23 C2 111.7(4)
C24 P23 C2 114.4(3)
C23 P23 C2 112.7(3)
P23 C23 H23A 109.5
P23 C23 H23B 109.5
H23A C23 H23B 109.5
P23 C23 H23C 109.5
H23A C23 H23C 109.5
H23B C23 H23C 109.5
P23 C24 H24A 109.5
P23 C24 H24B 109.5
H24A C24 H24B 109.5
P23 C24 H24C 109.5
H24A C24 H24C 109.5
H24B C24 H24C 109.5
P23 C25 H25A 109.5
P23 C25 H25B 109.5
H25A C25 H25B 109.5
P23 C25 H25C 109.5
H25A C25 H25C 109.5
H25B C25 H25C 109.5
C105 C27 C103 119.5(7)
C105 C27 H27 120.3
C103 C27 H27 120.3
C103 C26 C102 121.9(7)
C103 C26 H26 119.1
C102 C26 H26 119.1
C202 C204 C018 120.6(7)
C202 C204 C209 120.2(10)
C018 C204 C209 119.2(10)
C102 C28 C105 119.4(7)
C102 C28 H28 120.3
C105 C28 H28 120.3
C2 Pd2 P21 85.69(19)
C2 Pd2 P22 85.98(19)
P21 Pd2 P22 163.48(7)
C2 Pd2 I2 177.6(2)
P21 Pd2 I2 92.28(5)
P22 Pd2 I2 96.29(5)
C210 B2 C121 111.0(6)
C210 B2 C217 110.0(6)
C121 B2 C217 107.4(6)
C210 B2 C208 108.9(9)
C121 B2 C208 109.9(9)
C217 B2 C208 109.6(8)
C12 C2 C22 116.9(6)
C12 C2 P23 105.8(5)
C22 C2 P23 109.5(5)
C12 C2 Pd2 114.0(4)
C22 C2 Pd2 106.6(4)
P23 C2 Pd2 103.2(3)
C018 C205 C206 120.9(7)
C018 C205 C219 121.8(10)
C206 C205 C219 117.3(10)
C203 C206 C205 121.1(7)
C203 C206 H206 119.4
C205 C206 H206 119.4
C32 C31 C33 111.4(7)
C32 C31 P2 112.9(7)
C33 C31 P2 114.7(6)
C32 C31 H31 105.6
C33 C31 H31 105.6
P2 C31 H31 105.6
C31 C32 H32A 109.5
C31 C32 H32B 109.5
H32A C32 H32B 109.5
C31 C32 H32C 109.5
H32A C32 H32C 109.5
H32B C32 H32C 109.5
C31 C33 H33A 109.5
C31 C33 H33B 109.5
H33A C33 H33B 109.5
C31 C33 H33C 109.5
H33A C33 H33C 109.5
H33B C33 H33C 109.5
C35 C34 C36 110.6(7)
C35 C34 P2 110.9(5)
C36 C34 P2 116.1(6)
C35 C34 H34 106.2
C36 C34 H34 106.2
P2 C34 H34 106.2
C110 C207 C109 121.3(8)
C110 C207 H207 119.4
C109 C207 H207 119.4
C34 C36 H36A 109.5
C34 C36 H36B 109.5
H36A C36 H36B 109.5
C34 C36 H36C 109.5
H36A C36 H36C 109.5
H36B C36 H36C 109.5
C34 C35 H35A 109.5
C34 C35 H35B 109.5
H35A C35 H35B 109.5
C34 C35 H35C 109.5
H35A C35 H35C 109.5
H35B C35 H35C 109.5
C38 C37 C39 109.3(8)
C38 C37 P1 110.8(6)
C39 C37 P1 112.8(6)
C38 C37 H37 107.9
C39 C37 H37 107.9
P1 C37 H37 107.9
C37 C38 H38A 109.5
C37 C38 H38B 109.5
H38A C38 H38B 109.5
C37 C38 H38C 109.5
H38A C38 H38C 109.5
H38B C38 H38C 109.5
C37 C39 H39A 109.5
C37 C39 H39B 109.5
H39A C39 H39B 109.5
C37 C39 H39C 109.5
H39A C39 H39C 109.5
H39B C39 H39C 109.5
C18 C208 C17 116.2(16)
C18 C208 B2 124.3(15)
C17 C208 B2 119.5(14)
F22 C209 F21 118.4(14)
F22 C209 F20 94.3(12)
F21 C209 F20 95.4(13)
F22 C209 C204 117.3(13)
F21 C209 C204 115.4(13)
F20 C209 C204 110.4(14)
C18 C120 C16 121.3(18)
C18 C120 C150 121.3(17)
C16 C120 C150 117.2(15)
C94 C121 C96 115.3(8)
C94 C121 B2 124.2(7)
C96 C121 B2 120.5(7)
C42 C40 C41 110.1(8)
C42 C40 P1 109.7(6)
C41 C40 P1 114.8(6)
C42 C40 H40 107.3
C41 C40 H40 107.3
P1 C40 H40 107.3
C94 C122 C95 120.1(9)
C94 C122 C154 120.2(8)
C95 C122 C154 119.6(8)
C40 C42 H42A 120.0
C40 C42 H42B 120.0
H42A C42 H42B 120.0
C40 C41 H41A 109.5
C40 C41 H41B 109.5
H41A C41 H41B 109.5
C40 C41 H41C 109.5
H41A C41 H41C 109.5
H41B C41 H41C 109.5
C45 C44 C101 123.0(8)
C45 C44 H44 118.5
C101 C44 H44 118.5
C44 C45 C46 116.3(7)
C44 C45 C48 121.9(8)
C46 C45 C48 121.8(7)
C47 C46 C45 120.6(7)
C47 C46 H46 119.7
C45 C46 H46 119.7
C150 F46 F47 47.6(10)
C107 C123 C109 118.3(8)
C107 C123 H213 120.9
C109 C123 H213 120.9
C46 C47 C11 122.8(7)
C46 C47 H47 118.6
C11 C47 H47 118.6
C150 F47 F46 51.1(10)
C51 C48 C45 111.8(8)
C51 C48 C50 112.5(10)
C45 C48 C50 112.4(8)
C51 C48 C49 107.3(10)
C45 C48 C49 105.0(8)
C50 C48 C49 107.4(9)
C48 C49 H49A 109.5
C48 C49 H49B 109.5
H49A C49 H49B 109.5
C48 C49 H49C 109.5
H49A C49 H49C 109.5
H49B C49 H49C 109.5
C95 C124 C153 117.2(13)
C95 C124 C96 123.0(10)
C153 C124 C96 119.7(13)
C48 C50 H50A 109.5
C48 C50 H50B 109.5
H50A C50 H50B 109.5
C48 C50 H50C 109.5
H50A C50 H50C 109.5
H50B C50 H50C 109.5
C48 C51 H51A 109.5
C48 C51 H51B 109.5
H51A C51 H51B 109.5
C48 C51 H51C 109.5
H51A C51 H51C 109.5
H51B C51 H51C 109.5
C100 C53 C54 121.7(7)
C100 C53 H53 119.1
C54 C53 H53 119.1
C55 C54 C53 116.5(7)
C55 C54 C57 123.7(7)
C53 C54 C57 119.8(7)
C55 C56 C21 122.3(7)
C55 C56 H56 118.9
C21 C56 H56 118.9
C56 C55 C54 121.8(7)
C56 C55 H55 119.1
C54 C55 H55 119.1
C60 C57 C59 107.4(7)
C60 C57 C58 109.5(7)
C59 C57 C58 109.6(7)
C60 C57 C54 112.0(7)
C59 C57 C54 111.1(6)
C58 C57 C54 107.3(6)
C57 C58 H58A 109.5
C57 C58 H58B 109.5
H58A C58 H58B 109.5
C57 C58 H58C 109.5
H58A C58 H58C 109.5
H58B C58 H58C 109.5
C57 C59 H59A 109.5
C57 C59 H59B 109.5
H59A C59 H59B 109.5
C57 C59 H59C 109.5
H59A C59 H59C 109.5
H59B C59 H59C 109.5
C107 C125 C110 119.4(8)
C107 C125 H215 120.3
C110 C125 H215 120.3
C57 C60 H60A 109.5
C57 C60 H60B 109.5
H60A C60 H60B 109.5
C57 C60 H60C 109.5
H60A C60 H60C 109.5
H60B C60 H60C 109.5
C63 C61 C62 110.9(6)
C63 C61 P22 117.2(6)
C62 C61 P22 110.4(5)
C63 C61 H61 105.9
C62 C61 H61 105.9
P22 C61 H61 105.9
C61 C62 H62A 109.5
C61 C62 H62B 109.5
H62A C62 H62B 109.5
C61 C62 H62C 109.5
H62A C62 H62C 109.5
H62B C62 H62C 109.5
C61 C63 H63A 109.5
C61 C63 H63B 109.5
H63A C63 H63B 109.5
C61 C63 H63C 109.5
H63A C63 H63C 109.5
H63B C63 H63C 109.5
C65 C64 C66 110.7(8)
C65 C64 P22 116.0(6)
C66 C64 P22 110.9(6)
C65 C64 H64 106.2
C66 C64 H64 106.2
P22 C64 H64 106.2
C64 C65 H65A 109.5
C64 C65 H65B 109.5
H65A C65 H65B 109.5
C64 C65 H65C 109.5
H65A C65 H65C 109.5
H65B C65 H65C 109.5
C64 C66 H66A 109.5
C64 C66 H66B 109.5
H66A C66 H66B 109.5
C64 C66 H66C 109.5
H66A C66 H66C 109.5
H66B C66 H66C 109.5
C70 C67 H67A 109.5
C70 C67 H67B 109.5
H67A C67 H67B 109.5
C70 C67 H67C 109.5
H67A C67 H67C 109.5
H67B C67 H67C 109.5
C70 C68 H68A 109.5
C70 C68 H68B 109.5
H68A C68 H68B 109.5
C70 C68 H68C 109.5
H68A C68 H68C 109.5
H68B C68 H68C 109.5
C70 C69 H69A 109.5
C70 C69 H69B 109.5
H69A C69 H69B 109.5
C70 C69 H69C 109.5
H69A C69 H69C 109.5
H69B C69 H69C 109.5
C69 C70 C71 115.1(8)
C69 C70 C68 115.4(12)
C71 C70 C68 109.6(8)
C69 C70 C67 104.8(11)
C71 C70 C67 107.4(7)
C68 C70 C67 103.5(8)
C72 C71 C75 116.1(7)
C72 C71 C70 123.6(7)
C75 C71 C70 120.2(7)
C71 C72 C73 122.5(7)
C71 C72 H72 118.8
C73 C72 H72 118.8
C72 C73 C22 121.9(7)
C72 C73 P22 121.4(6)
C22 C73 P22 115.9(6)
C75 C74 C22 122.5(7)
C75 C74 H74 118.8
C22 C74 H74 118.8
C74 C75 C71 120.1(7)
C74 C75 H75 119.9
C71 C75 H75 119.9
C79 C76 H76A 109.5
C79 C76 H76B 109.5
H76A C76 H76B 109.5
C79 C76 H76C 109.5
H76A C76 H76C 109.5
H76B C76 H76C 109.5
C79 C77 H77A 109.5
C79 C77 H77B 109.5
H77A C77 H77B 109.5
C79 C77 H77C 109.5
H77A C77 H77C 109.5
H77B C77 H77C 109.5
C79 C78 H78A 109.5
C79 C78 H78B 109.5
H78A C78 H78B 109.5
C79 C78 H78C 109.5
H78A C78 H78C 109.5
H78B C78 H78C 109.5
C76 C79 C77 115.7(10)
C76 C79 C80 108.0(8)
C77 C79 C80 108.7(8)
C76 C79 C78 107.3(10)
C77 C79 C78 106.3(10)
C80 C79 C78 110.9(8)
C81 C80 C84 116.6(6)
C81 C80 C79 121.9(7)
C84 C80 C79 121.6(7)
C80 C81 C82 121.2(7)
C80 C81 H81 119.4
C82 C81 H81 119.4
C12 C82 C81 121.3(7)
C12 C82 P21 116.5(5)
C81 C82 P21 122.3(5)
C84 C83 C12 120.0(7)
C84 C83 H83 120.0
C12 C83 H83 120.0
C80 C84 C83 123.7(7)
C80 C84 H84 118.2
C83 C84 H84 118.2
C86 C85 C90 112.7(9)
C86 C85 P21 114.6(7)
C90 C85 P21 110.6(6)
C86 C85 H85 106.0
C90 C85 H85 106.0
P21 C85 H85 106.0
C85 C86 H86A 109.5
C85 C86 H86B 109.5
H86A C86 H86B 109.5
C85 C86 H86C 109.5
H86A C86 H86C 109.5
H86B C86 H86C 109.5
C89 C87 C88 109.8(8)
C89 C87 P21 119.6(9)
C88 C87 P21 108.9(6)
C89 C87 H87 105.9
C88 C87 H87 105.9
P21 C87 H87 105.9
C87 C88 H88A 120.0
C87 C88 H88B 120.0
H88A C88 H88B 120.0
C87 C89 H89A 109.5
C87 C89 H89B 109.5
H89A C89 H89B 109.5
C87 C89 H89C 109.5
H89A C89 H89C 109.5
H89B C89 H89C 109.5
C85 C90 H90A 109.5
C85 C90 H90B 109.5
H90A C90 H90B 109.5
C85 C90 H90C 109.5
H90A C90 H90C 109.5
H90B C90 H90C 109.5
C211 C91 C118 119.5(8)
C211 C91 H91 120.3
C118 C91 H91 120.3
C211 C92 C210 124.9(7)
C211 C92 H92 117.6
C210 C92 H92 117.6
C118 C93 C210 123.1(7)
C118 C93 H93 118.4
C210 C93 H93 118.4
C121 C94 C122 122.8(8)
C121 C94 H94 118.6
C122 C94 H94 118.6
C124 C95 C122 117.1(9)
C124 C95 H95 121.5
C122 C95 H95 121.5
C121 C96 C124 121.5(9)
C121 C96 H96 119.2
C124 C96 H96 119.2
C214 C97 C217 122.5(7)
C214 C97 H97 118.8
C217 C97 H97 118.8
C214 C98 C215 116.4(8)
C214 C98 H98 121.8
C215 C98 H98 121.8
C217 C99 C215 122.5(7)
C217 C99 H99 118.7
C215 C99 H99 118.7
C53 C100 C21 120.8(6)
C53 C100 P2 122.0(5)
C21 C100 P2 116.5(5)
C11 C101 C44 120.3(7)
C11 C101 P1 116.4(6)
C44 C101 P1 123.1(6)
C26 C102 C28 117.2(7)
C26 C102 B1 121.4(6)
C28 C102 B1 121.3(6)
C27 C103 C26 120.4(7)
C27 C103 C104 121.6(7)
C26 C103 C104 118.0(7)
F7 C104 F9 109.1(7)
F7 C104 F8 103.8(7)
F9 C104 F8 103.9(6)
F7 C104 C103 114.4(7)
F9 C104 C103 114.2(7)
F8 C104 C103 110.5(7)
C27 C105 C28 121.6(7)
C27 C105 C106 121.6(7)
C28 C105 C106 116.6(7)
F11 C106 F13 107.3(8)
F11 C106 F12 102.1(8)
F13 C106 F12 106.3(8)
F11 C106 C105 115.5(8)
F13 C106 C105 112.5(7)
F12 C106 C105 112.2(8)
C125 C107 C123 122.4(9)
C125 C107 C108 122.2(9)
C123 C107 C108 115.3(10)
F2 C108 F1 105.6(10)
F2 C108 F3 104.4(14)
F1 C108 F3 105.1(12)
F2 C108 C107 113.5(12)
F1 C108 C107 111.6(13)
F3 C108 C107 115.7(11)
C207 C109 C123 117.9(7)
C207 C109 B1 122.9(7)
C123 C109 B1 119.1(7)
C207 C110 C125 120.6(9)
C207 C110 C111 119.5(10)
C125 C110 C111 119.6(9)
F4 C111 F6 106.1(10)
F4 C111 F5 100.3(9)
F6 C111 F5 107.7(11)
F4 C111 C110 116.3(11)
F6 C111 C110 113.5(10)
F5 C111 C110 111.8(10)
C017 C112 C201 120.9(6)
C017 C112 C113 121.0(6)
C201 C112 C113 118.0(6)
F19 C113 F17 107.7(6)
F19 C113 F18 104.9(5)
F17 C113 F18 105.1(6)
F19 C113 C112 114.4(6)
F17 C113 C112 112.4(6)
F18 C113 C112 111.6(6)
F14 C114 F16 105.6(9)
F14 C114 F15 105.9(8)
F16 C114 F15 102.9(8)
F14 C114 C115 115.4(9)
F16 C114 C115 112.9(8)
F15 C114 C115 113.0(9)
C201 C115 C200 121.3(6)
C201 C115 C114 118.7(8)
C200 C115 C114 119.9(7)
C200 C117 C017 117.5(6)
C200 C117 B1 122.1(6)
C017 C117 B1 120.4(6)
C91 C118 C93 120.3(8)
C91 C118 C218 121.2(8)
C93 C118 C218 118.4(7)
C92 C210 C93 113.0(7)
C92 C210 B2 124.7(7)
C93 C210 B2 122.1(6)
C91 C211 C92 119.2(7)
C91 C211 C212 120.5(12)
C92 C211 C212 120.3(12)
F38 C212 F37 109.0(18)
F38 C212 F36 99.9(13)
F37 C212 F36 106.3(15)
F38 C212 C211 114.8(14)
F37 C212 C211 112.9(13)
F36 C212 C211 112.8(17)
F32 C213 F30 110.6(9)
F32 C213 F31 106.7(8)
F30 C213 F31 102.5(8)
F32 C213 C214 113.8(8)
F30 C213 C214 112.8(8)
F31 C213 C214 109.6(8)
C98 C214 C97 122.0(7)
C98 C214 C213 118.8(7)
C97 C214 C213 119.2(7)
C98 C215 C99 121.6(7)
C98 C215 C216 117.1(11)
C99 C215 C216 121.3(11)
F63 C216 F65 100.5(15)
F63 C216 F64 105.7(14)
F65 C216 F64 101.4(14)
F63 C216 C215 118.5(15)
F65 C216 C215 114.4(15)
F64 C216 C215 114.2(15)
C99 C217 C97 115.0(6)
C99 C217 B2 123.5(6)
C97 C217 B2 121.4(6)
F34 C218 F33 106.1(7)
F34 C218 F35 110.0(8)
F33 C218 F35 102.3(9)
F34 C218 C118 111.2(9)
F33 C218 C118 114.4(7)
F35 C218 C118 112.4(7)
F24 C219 F26 120.9(16)
F24 C219 F25 99.3(14)
F26 C219 F25 89.8(12)
F24 C219 C205 118.6(14)
F26 C219 C205 111.7(14)
F25 C219 C205 110.8(15)
F250 C150 F47 94.0(17)
F250 C150 F46 131.3(15)
F47 C150 F46 81.3(13)
F250 C150 C120 113.0(16)
F47 C150 C120 108.4(16)
F46 C150 C120 114.5(16)
F43 C151 F45 115.3(16)
F43 C151 C152 120.2(15)
F45 C151 C152 120.9(16)
F43 C151 F44 90.9(15)
F45 C151 F44 91.7(14)
C152 C151 F44 105.9(16)
C16 C152 C17 123.4(18)
C16 C152 C151 115.0(15)
C17 C152 C151 121.6(17)
F41 C153 F39 100(2)
F41 C153 F40 104(2)
F39 C153 F40 101.0(19)
F41 C153 C124 115(2)
F39 C153 C124 119(2)
F40 C153 C124 116(2)
F28 C154 F27 106.2(9)
F28 C154 F29 114.5(10)
F27 C154 F29 104.1(9)
F28 C154 C122 110.9(8)
F27 C154 C122 109.0(9)
F29 C154 C122 111.7(9)

loop_
_geom_bond_atom_site_label_1
_geom_bond_atom_site_label_2
_geom_bond_distance
Pd C 2.119(7)
Pd P1 2.264(2)
Pd P2 2.3279(18)
Pd I 2.6340(7)
F1 C108 1.355(14)
B1 C203 1.639(11)
B1 C102 1.642(11)
B1 C109 1.645(11)
B1 C117 1.650(11)
C C21 1.533(9)
C C11 1.534(10)
C P3 1.856(7)
F9 C104 1.325(9)
F8 C104 1.370(10)
F7 C104 1.313(10)
F6 C111 1.315(15)
F5 C111 1.329(14)
F4 C111 1.299(12)
F3 C108 1.378(19)
P1 C101 1.797(8)
P1 C37 1.838(8)
P1 C40 1.838(8)
F11 C106 1.313(13)
C11 C101 1.381(10)
C11 C47 1.395(10)
P2 C100 1.817(7)
P2 C34 1.831(8)
P2 C31 1.853(9)
F12 C106 1.354(13)
C21 C56 1.383(11)
C21 C100 1.418(10)
P3 C15 1.782(9)
P3 C14 1.786(9)
P3 C13 1.794(8)
F13 C106 1.338(10)
C13 H13A 0.9800
C13 H13B 0.9800
C13 H13C 0.9800
F14 C114 1.322(13)
C14 H14A 0.9800
C14 H14B 0.9800
C14 H14C 0.9800
C15 H15A 0.9800
C15 H15B 0.9800
C15 H15C 0.9800
F15 C114 1.344(13)
C200 C117 1.389(10)
C200 C115 1.391(11)
C200 H200 0.9500
F16 C114 1.338(13)
C16 C152 1.34(2)
C16 C120 1.40(2)
C16 H16 0.9500
C017 C112 1.383(10)
C017 C117 1.390(9)
C017 H017 0.9500
F17 C113 1.335(8)
C17 C152 1.36(2)
C17 C208 1.39(2)
C17 H17 0.9500
C018 C205 1.355(11)
C018 C204 1.408(12)
C018 H018 0.9500
F18 C113 1.345(8)
C18 C208 1.35(2)
C18 C120 1.39(2)
C18 H18 0.9500
F19 C113 1.324(8)
C201 C115 1.382(10)
C201 C112 1.392(9)
C201 H201 0.9500
C202 C204 1.351(11)
C202 C203 1.399(11)
C202 H202 0.9500
C203 C206 1.392(11)
P21 C82 1.807(7)
P21 C85 1.825(9)
P21 C87 1.845(9)
P21 Pd2 2.2636(18)
F21 C209 1.300(19)
F20 C209 1.41(2)
C12 C82 1.386(10)
C12 C83 1.399(10)
C12 C2 1.525(9)
P22 C73 1.830(8)
P22 C64 1.837(8)
P22 C61 1.852(8)
P22 Pd2 2.3231(19)
F22 C209 1.276(19)
C22 C73 1.380(10)
C22 C74 1.394(10)
C22 C2 1.549(10)
P23 C25 1.765(7)
P23 C24 1.777(8)
P23 C23 1.807(8)
P23 C2 1.853(7)
C23 H23A 0.9800
C23 H23B 0.9800
C23 H23C 0.9800
C24 H24A 0.9800
C24 H24B 0.9800
C24 H24C 0.9800
F24 C219 1.26(2)
C25 H25A 0.9800
C25 H25B 0.9800
C25 H25C 0.9800
F25 C219 1.39(2)
C27 C105 1.356(11)
C27 C103 1.362(11)
C27 H27 0.9500
F27 C154 1.329(12)
C26 C103 1.387(11)
C26 C102 1.390(11)
C26 H26 0.9500
F26 C219 1.31(2)
C204 C209 1.448(15)
F28 C154 1.287(12)
C28 C102 1.405(10)
C28 C105 1.410(11)
C28 H28 0.9500
Pd2 C2 2.129(7)
Pd2 I2 2.6398(7)
F2 C108 1.329(17)
B2 C210 1.619(11)
B2 C121 1.641(12)
B2 C217 1.647(10)
B2 C208 1.663(18)
F29 C154 1.355(14)
C205 C206 1.414(11)
C205 C219 1.463(15)
C206 H206 0.9500
F30 C213 1.303(11)
C31 C32 1.487(12)
C31 C33 1.545(11)
C31 H31 1.0000
F31 C213 1.364(13)
C32 H32A 0.9800
C32 H32B 0.9800
C32 H32C 0.9800
F32 C213 1.275(11)
C33 H33A 0.9800
C33 H33B 0.9800
C33 H33C 0.9800
F33 C218 1.337(11)
C34 C35 1.528(12)
C34 C36 1.532(11)
C34 H34 1.0000
F34 C218 1.297(12)
C207 C110 1.386(11)
C207 C109 1.408(12)
C207 H207 0.9500
F36 C212 1.32(2)
C36 H36A 0.9800
C36 H36B 0.9800
C36 H36C 0.9800
C35 H35A 0.9800
C35 H35B 0.9800
C35 H35C 0.9800
F35 C218 1.349(12)
C37 C38 1.482(14)
C37 C39 1.540(12)
C37 H37 1.0000
F37 C212 1.29(2)
C38 H38A 0.9800
C38 H38B 0.9800
C38 H38C 0.9800
F38 C212 1.27(2)
C39 H39A 0.9800
C39 H39B 0.9800
C39 H39C 0.9800
F39 C153 1.27(2)
C120 C150 1.48(2)
C121 C94 1.390(12)
C121 C96 1.391(12)
C40 C42 1.487(13)
C40 C41 1.556(11)
C40 H40 1.0000
F40 C153 1.35(3)
C122 C94 1.402(12)
C122 C95 1.417(15)
C122 C154 1.535(13)
C42 H42A 0.9500
C42 H42B 0.9500
C41 H41A 0.9800
C41 H41B 0.9800
C41 H41C 0.9800
F41 C153 1.24(3)
C44 C45 1.357(12)
C44 C101 1.413(11)
C44 H44 0.9500
F44 C151 1.49(2)
F43 C151 1.201(18)
C45 C46 1.428(11)
C45 C48 1.524(11)
F45 C151 1.246(17)
C46 C47 1.368(11)
C46 H46 0.9500
F46 C150 1.37(2)
F46 F47 1.744(16)
C123 C107 1.417(11)
C123 C109 1.430(12)
C123 H213 0.9500
C47 H47 0.9500
F47 C150 1.30(2)
C48 C51 1.522(16)
C48 C50 1.533(18)
C48 C49 1.585(18)
C49 H49A 0.9800
C49 H49B 0.9800
C49 H49C 0.9800
C124 C95 1.329(15)
C124 C153 1.41(2)
C124 C96 1.414(12)
C50 H50A 0.9800
C50 H50B 0.9800
C50 H50C 0.9800
C51 H51A 0.9800
C51 H51B 0.9800
C51 H51C 0.9800
C53 C100 1.379(10)
C53 C54 1.398(10)
C53 H53 0.9500
C54 C55 1.384(11)
C54 C57 1.526(10)
C56 C55 1.373(11)
C56 H56 0.9500
C55 H55 0.9500
C57 C60 1.520(11)
C57 C59 1.523(11)
C57 C58 1.523(11)
C58 H58A 0.9800
C58 H58B 0.9800
C58 H58C 0.9800
C59 H59A 0.9800
C59 H59B 0.9800
C59 H59C 0.9800
C125 C107 1.356(16)
C125 C110 1.389(16)
C125 H215 0.9500
C60 H60A 0.9800
C60 H60B 0.9800
C60 H60C 0.9800
C61 C63 1.509(11)
C61 C62 1.547(11)
C61 H61 1.0000
C62 H62A 0.9800
C62 H62B 0.9800
C62 H62C 0.9800
C63 H63A 0.9800
C63 H63B 0.9800
C63 H63C 0.9800
F63 C216 1.29(2)
C64 C65 1.508(11)
C64 C66 1.518(13)
C64 H64 1.0000
F64 C216 1.34(2)
C65 H65A 0.9800
C65 H65B 0.9800
C65 H65C 0.9800
F65 C216 1.32(2)
C66 H66A 0.9800
C66 H66B 0.9800
C66 H66C 0.9800
C67 C70 1.596(15)
C67 H67A 0.9800
C67 H67B 0.9800
C67 H67C 0.9800
C68 C70 1.531(14)
C68 H68A 0.9800
C68 H68B 0.9800
C68 H68C 0.9800
C69 C70 1.479(16)
C69 H69A 0.9800
C69 H69B 0.9800
C69 H69C 0.9800
C70 C71 1.510(11)
C71 C72 1.374(12)
C71 C75 1.428(11)
C72 C73 1.378(11)
C72 H72 0.9500
C74 C75 1.379(11)
C74 H74 0.9500
C75 H75 0.9500
C76 C79 1.493(18)
C76 H76A 0.9800
C76 H76B 0.9800
C76 H76C 0.9800
C77 C79 1.510(17)
C77 H77A 0.9800
C77 H77B 0.9800
C77 H77C 0.9800
C78 C79 1.554(16)
C78 H78A 0.9800
C78 H78B 0.9800
C78 H78C 0.9800
C79 C80 1.536(10)
C80 C81 1.375(11)
C80 C84 1.378(11)
C81 C82 1.413(10)
C81 H81 0.9500
C83 C84 1.381(10)
C83 H83 0.9500
C84 H84 0.9500
C85 C86 1.501(14)
C85 C90 1.508(15)
C85 H85 1.0000
C86 H86A 0.9800
C86 H86B 0.9800
C86 H86C 0.9800
C87 C89 1.451(14)
C87 C88 1.499(14)
C87 H87 1.0000
C88 H88A 0.9500
C88 H88B 0.9500
C89 H89A 0.9800
C89 H89B 0.9800
C89 H89C 0.9800
C90 H90A 0.9800
C90 H90B 0.9800
C90 H90C 0.9800
C91 C211 1.361(13)
C91 C118 1.368(12)
C91 H91 0.9500
C92 C211 1.371(12)
C92 C210 1.388(10)
C92 H92 0.9500
C93 C118 1.370(11)
C93 C210 1.408(10)
C93 H93 0.9500
C94 H94 0.9500
C95 H95 0.9500
C96 H96 0.9500
C97 C214 1.371(11)
C97 C217 1.407(10)
C97 H97 0.9500
C98 C214 1.367(11)
C98 C215 1.379(12)
C98 H98 0.9500
C99 C217 1.358(10)
C99 C215 1.399(12)
C99 H99 0.9500
C103 C104 1.482(11)
C105 C106 1.492(11)
C107 C108 1.481(17)
C110 C111 1.459(16)
C112 C113 1.487(9)
C114 C115 1.465(11)
C118 C218 1.504(12)
C211 C212 1.473(18)
C213 C214 1.519(12)
C215 C216 1.434(15)
C150 F250 1.274(19)
C151 C152 1.48(2)

loop_
_platon_squeeze_void_nr
_platon_squeeze_void_average_x
_platon_squeeze_void_average_y
_platon_squeeze_void_average_z
_platon_squeeze_void_volume
_platon_squeeze_void_count_electrons
_platon_squeeze_void_content
1 0.187 0.221 0.142 146 46 ' '
2 -0.193 0.466 0.351 137 44 ' '
3 0.193 -0.034 0.649 137 44 ' '
4 -0.188 0.721 0.858 146 46 ' '
